data_4078615
loop_
_publ_author_name
'Patra, Malay'
'Gasser, Gilles'
'Wenzel, Michaela'
'Merz, Klaus'
'Bandow, Julia E.'
'Metzler-Nolte, Nils'

_publ_section_title
;
 Sandwich and Half-Sandwich Derivatives of Platensimycin: Synthesis and
 Biological Evaluation
;
_journal_issue 16
_journal_name_full Organometallics
_journal_page_first 5760
_journal_paper_doi 10.1021/om201146c
_journal_volume 31
_journal_year 2012
_chemical_formula_sum 'C16 H16 Fe0 Mn N O5'
_chemical_formula_weight 357.24
_chemical_name_systematic
; 
 ? 
;
_space_group_IT_number 14
_symmetry_cell_setting monoclinic
_symmetry_space_group_name_Hall '-P 2ybc'
_symmetry_space_group_name_H-M 'P 1 21/c 1'
_atom_sites_solution_hydrogens geom
_atom_sites_solution_primary direct
_atom_sites_solution_secondary difmap
_audit_creation_method SHELXL-97
_cell_angle_alpha 90.00
_cell_angle_beta 113.750(5)
_cell_angle_gamma 90.00
_cell_formula_units_Z 4
_cell_length_a 7.996(4)
_cell_length_b 23.664(11)
_cell_length_c 9.514(5)
_cell_measurement_temperature 173(2)
_cell_volume 1647.8(14)
_computing_structure_refinement 'SHELXL-97 (Sheldrick, 1997)'
_computing_structure_solution 'SHELXS-97 (Sheldrick, 1990)'
_diffrn_ambient_temperature 173(2)
_diffrn_measured_fraction_theta_full 0.993
_diffrn_measured_fraction_theta_max 0.993
_diffrn_radiation_monochromator graphite
_diffrn_radiation_source 'fine-focus sealed tube'
_diffrn_radiation_type MoK\a
_diffrn_radiation_wavelength 0.71075
_diffrn_reflns_av_R_equivalents 0.0264
_diffrn_reflns_av_sigmaI/netI 0.0489
_diffrn_reflns_limit_h_max 9
_diffrn_reflns_limit_h_min -9
_diffrn_reflns_limit_k_max 27
_diffrn_reflns_limit_k_min -16
_diffrn_reflns_limit_l_max 6
_diffrn_reflns_limit_l_min -11
_diffrn_reflns_number 4973
_diffrn_reflns_theta_full 25.00
_diffrn_reflns_theta_max 25.00
_diffrn_reflns_theta_min 2.91
_exptl_absorpt_coefficient_mu 0.824
_exptl_absorpt_correction_T_max 0.9221
_exptl_absorpt_correction_T_min 0.9221
_exptl_absorpt_correction_type empirical
_exptl_crystal_density_diffrn 1.440
_exptl_crystal_density_method 'not measured'
_exptl_crystal_F_000 736
_exptl_crystal_size_max 0.10
_exptl_crystal_size_mid 0.10
_exptl_crystal_size_min 0.10
_refine_diff_density_max 0.218
_refine_diff_density_min -0.312
_refine_diff_density_rms 0.051
_refine_ls_extinction_method none
_refine_ls_goodness_of_fit_ref 1.114
_refine_ls_hydrogen_treatment constr
_refine_ls_matrix_type full
_refine_ls_number_parameters 208
_refine_ls_number_reflns 2891
_refine_ls_number_restraints 0
_refine_ls_restrained_S_all 1.114
_refine_ls_R_factor_all 0.0686
_refine_ls_R_factor_gt 0.0460
_refine_ls_shift/su_max 0.001
_refine_ls_shift/su_mean 0.000
_refine_ls_structure_factor_coef Fsqd
_refine_ls_weighting_details 'calc w=1/[\s^2^(Fo^2^)+(0.0396P)^2^+0.6154P] where P=(Fo^2^+2Fc^2^)/3'
_refine_ls_weighting_scheme calc
_refine_ls_wR_factor_gt 0.0973
_refine_ls_wR_factor_ref 0.1103
_reflns_number_gt 2196
_reflns_number_total 2891
_reflns_threshold_expression >2sigma(I)
_cod_data_source_file om201146c_si_002.cif
_cod_data_source_block Compound_16
_cod_original_sg_symbol_H-M P2(1)/c
_cod_database_code 4078615

loop_
_symmetry_equiv_pos_as_xyz
'x, y, z'
'-x, y+1/2, -z+1/2'
'-x, -y, -z'
'x, -y-1/2, z-1/2'

loop_
_atom_site_label
_atom_site_type_symbol
_atom_site_fract_x
_atom_site_fract_y
_atom_site_fract_z
_atom_site_U_iso_or_equiv
_atom_site_adp_type
_atom_site_occupancy
_atom_site_symmetry_multiplicity
_atom_site_calc_flag
_atom_site_refinement_flags
Mn1 Mn 0.03408(7) 0.40589(2) 0.78027(6) 0.04165(18) Uani 1 1 d .
O1 O 0.0572(3) 0.33715(12) 1.1604(3) 0.0610(7) Uani 1 1 d .
C11 C 0.5003(4) 0.33990(14) 1.3060(4) 0.0450(8) Uani 1 1 d .
H11A H 0.5213 0.3261 1.2162 0.054 Uiso 1 1 calc R
H11B H 0.6143 0.3585 1.3761 0.054 Uiso 1 1 calc R
C17 C 0.0848(5) 0.47781(17) 0.8406(4) 0.0509(9) Uani 1 1 d .
O2 O 0.6417(4) 0.22681(11) 1.3027(3) 0.0648(8) Uani 1 1 d .
C13 C 0.6120(5) 0.24484(14) 1.4115(4) 0.0447(8) Uani 1 1 d .
C4 C 0.0604(5) 0.31942(14) 0.8471(4) 0.0471(8) Uani 1 1 d .
H4A H -0.0406 0.2942 0.8459 0.056 Uiso 1 1 calc R
C1 C 0.3084(4) 0.37941(14) 0.9303(4) 0.0423(8) Uani 1 1 d .
O4 O -0.3286(4) 0.41367(13) 0.7891(4) 0.0827(9) Uani 1 1 d .
C5 C 0.1772(4) 0.35235(13) 0.9737(4) 0.0404(8) Uani 1 1 d .
C16 C -0.1870(5) 0.41035(16) 0.7865(4) 0.0525(9) Uani 1 1 d .
C9 C 0.4571(4) 0.41635(15) 1.0392(4) 0.0506(9) Uani 1 1 d .
H9A H 0.4702 0.4505 0.9845 0.061 Uiso 1 1 calc R
H9B H 0.5746 0.3956 1.0772 0.061 Uiso 1 1 calc R
C6 C 0.1771(4) 0.35743(14) 1.1287(4) 0.0416(8) Uani 1 1 d .
C8 C 0.4124(5) 0.43383(15) 1.1755(4) 0.0532(10) Uani 1 1 d .
H8A H 0.3162 0.4632 1.1404 0.064 Uiso 1 1 calc R
H8B H 0.5228 0.4510 1.2552 0.064 Uiso 1 1 calc R
C15 C -0.0553(5) 0.42730(17) 0.5839(5) 0.0573(10) Uani 1 1 d .
N1 N 0.7058(4) 0.22746(13) 1.5534(3) 0.0519(8) Uani 1 1 d .
H1A H 0.7929 0.2022 1.5724 0.062 Uiso 1 1 calc R
H1B H 0.6813 0.2412 1.6290 0.062 Uiso 1 1 calc R
C7 C 0.3474(4) 0.38519(14) 1.2491(4) 0.0429(8) Uani 1 1 d .
O5 O 0.1170(4) 0.52414(12) 0.8798(3) 0.0755(9) Uani 1 1 d .
C10 C 0.3048(6) 0.40820(17) 1.3816(4) 0.0634(11) Uani 1 1 d .
H10A H 0.2632 0.3772 1.4280 0.095 Uiso 1 1 calc R
H10B H 0.2086 0.4369 1.3424 0.095 Uiso 1 1 calc R
H10C H 0.4152 0.4252 1.4591 0.095 Uiso 1 1 calc R
C2 C 0.2708(5) 0.36388(16) 0.7780(4) 0.0517(9) Uani 1 1 d .
H2A H 0.3421 0.3755 0.7173 0.062 Uiso 1 1 calc R
O3 O -0.1119(5) 0.44092(15) 0.4567(3) 0.0924(11) Uani 1 1 d .
C12 C 0.4669(5) 0.28885(15) 1.3886(4) 0.0513(9) Uani 1 1 d .
H12A H 0.4697 0.3006 1.4894 0.062 Uiso 1 1 calc R
H12B H 0.3448 0.2727 1.3272 0.062 Uiso 1 1 calc R
C3 C 0.1182(5) 0.32591(16) 0.7282(4) 0.0552(10) Uani 1 1 d .
H3B H 0.0649 0.3064 0.6265 0.066 Uiso 1 1 calc R

loop_
_atom_site_aniso_label
_atom_site_aniso_U_11
_atom_site_aniso_U_22
_atom_site_aniso_U_33
_atom_site_aniso_U_23
_atom_site_aniso_U_13
_atom_site_aniso_U_12
Mn1 0.0309(3) 0.0524(3) 0.0387(3) 0.0014(3) 0.0110(2) -0.0040(2)
O1 0.0460(16) 0.089(2) 0.0475(14) 0.0045(14) 0.0184(13) -0.0164(13)
C11 0.0292(17) 0.048(2) 0.052(2) 0.0056(17) 0.0105(15) 0.0043(14)
C17 0.037(2) 0.060(2) 0.046(2) 0.012(2) 0.0056(16) 0.0057(17)
O2 0.089(2) 0.0684(17) 0.0477(15) 0.0141(14) 0.0388(15) 0.0244(15)
C13 0.048(2) 0.046(2) 0.046(2) 0.0075(17) 0.0247(17) 0.0037(16)
C4 0.042(2) 0.048(2) 0.047(2) -0.0031(18) 0.0136(17) -0.0081(16)
C1 0.0305(17) 0.0454(19) 0.050(2) 0.0039(17) 0.0149(16) 0.0011(14)
O4 0.0435(17) 0.100(2) 0.113(3) -0.006(2) 0.0406(17) -0.0040(16)
C5 0.0335(17) 0.0414(18) 0.0440(19) 0.0002(16) 0.0130(15) -0.0019(14)
C16 0.045(2) 0.057(2) 0.052(2) 0.0006(19) 0.0156(18) -0.0044(17)
C9 0.0323(18) 0.051(2) 0.059(2) 0.0103(18) 0.0087(17) -0.0054(15)
C6 0.0324(18) 0.0460(19) 0.0415(18) 0.0038(16) 0.0096(15) -0.0002(14)
C8 0.044(2) 0.045(2) 0.052(2) 0.0007(18) 0.0005(17) 0.0007(16)
C15 0.044(2) 0.073(3) 0.048(2) 0.002(2) 0.0119(18) -0.0150(18)
N1 0.0524(19) 0.064(2) 0.0399(17) 0.0092(15) 0.0192(15) 0.0163(15)
C7 0.0334(18) 0.0473(19) 0.0395(18) -0.0020(16) 0.0059(15) 0.0037(14)
O5 0.075(2) 0.0538(17) 0.074(2) 0.0040(16) 0.0046(16) -0.0004(15)
C10 0.061(3) 0.073(3) 0.047(2) -0.007(2) 0.0125(19) 0.014(2)
C2 0.042(2) 0.065(2) 0.053(2) 0.005(2) 0.0249(18) 0.0062(17)
O3 0.088(2) 0.124(3) 0.0465(18) 0.0228(19) 0.0081(16) -0.018(2)
C12 0.048(2) 0.054(2) 0.056(2) 0.0109(19) 0.0248(18) 0.0096(17)
C3 0.058(2) 0.059(2) 0.048(2) -0.011(2) 0.0209(19) 0.0022(19)

loop_
_atom_type_symbol
_atom_type_description
_atom_type_scat_dispersion_real
_atom_type_scat_dispersion_imag
_atom_type_scat_source
C C 0.0033 0.0016 'International Tables Vol C Tables 4.2.6.8 and 6.1.1.4'
H H 0.0000 0.0000 'International Tables Vol C Tables 4.2.6.8 and 6.1.1.4'
Fe Fe 0.3463 0.8444 'International Tables Vol C Tables 4.2.6.8 and 6.1.1.4'
Mn Mn 0.3368 0.7283 'International Tables Vol C Tables 4.2.6.8 and 6.1.1.4'
N N 0.0061 0.0033 'International Tables Vol C Tables 4.2.6.8 and 6.1.1.4'
O O 0.0106 0.0060 'International Tables Vol C Tables 4.2.6.8 and 6.1.1.4'

loop_
_geom_angle_atom_site_label_1
_geom_angle_atom_site_label_2
_geom_angle_atom_site_label_3
_geom_angle
C15 Mn1 C17 90.53(17)
C15 Mn1 C16 91.92(18)
C17 Mn1 C16 91.87(16)
C15 Mn1 C4 122.39(16)
C17 Mn1 C4 146.75(14)
C16 Mn1 C4 91.54(15)
C15 Mn1 C3 92.26(17)
C17 Mn1 C3 150.05(16)
C16 Mn1 C3 117.81(16)
C4 Mn1 C3 38.14(13)
C15 Mn1 C2 95.97(17)
C17 Mn1 C2 110.90(15)
C16 Mn1 C2 155.75(16)
C4 Mn1 C2 64.91(14)
C3 Mn1 C2 39.16(14)
C15 Mn1 C5 156.36(16)
C17 Mn1 C5 108.22(14)
C16 Mn1 C5 101.44(15)
C4 Mn1 C5 38.88(12)
C3 Mn1 C5 64.29(14)
C2 Mn1 C5 64.36(13)
C15 Mn1 C1 129.98(16)
C17 Mn1 C1 91.44(14)
C16 Mn1 C1 137.93(15)
C4 Mn1 C1 64.80(13)
C3 Mn1 C1 64.36(14)
C2 Mn1 C1 37.96(13)
C5 Mn1 C1 38.54(12)
C12 C11 C7 116.8(3)
C12 C11 H11A 108.1
C7 C11 H11A 108.1
C12 C11 H11B 108.1
C7 C11 H11B 108.1
H11A C11 H11B 107.3
O5 C17 Mn1 179.7(4)
O2 C13 N1 122.1(3)
O2 C13 C12 121.1(3)
N1 C13 C12 116.8(3)
C3 C4 C5 108.0(3)
C3 C4 Mn1 71.1(2)
C5 C4 Mn1 71.25(19)
C3 C4 H4A 126.0
C5 C4 H4A 126.0
Mn1 C4 H4A 126.0
C2 C1 C5 107.7(3)
C2 C1 C9 130.1(3)
C5 C1 C9 122.1(3)
C2 C1 Mn1 69.99(19)
C5 C1 Mn1 69.73(18)
C9 C1 Mn1 126.5(2)
C4 C5 C1 108.0(3)
C4 C5 C6 128.7(3)
C1 C5 C6 123.2(3)
C4 C5 Mn1 69.87(19)
C1 C5 Mn1 71.73(19)
C6 C5 Mn1 126.3(2)
O4 C16 Mn1 179.2(4)
C1 C9 C8 110.5(3)
C1 C9 H9A 109.5
C8 C9 H9A 109.5
C1 C9 H9B 109.5
C8 C9 H9B 109.5
H9A C9 H9B 108.1
O1 C6 C5 122.2(3)
O1 C6 C7 122.5(3)
C5 C6 C7 115.1(3)
C9 C8 C7 114.7(3)
C9 C8 H8A 108.6
C7 C8 H8A 108.6
C9 C8 H8B 108.6
C7 C8 H8B 108.6
H8A C8 H8B 107.6
O3 C15 Mn1 179.4(4)
C13 N1 H1A 120.0
C13 N1 H1B 120.0
H1A N1 H1B 120.0
C6 C7 C10 110.0(3)
C6 C7 C8 110.0(3)
C10 C7 C8 109.6(3)
C6 C7 C11 107.7(3)
C10 C7 C11 111.3(3)
C8 C7 C11 108.2(3)
C7 C10 H10A 109.5
C7 C10 H10B 109.5
H10A C10 H10B 109.5
C7 C10 H10C 109.5
H10A C10 H10C 109.5
H10B C10 H10C 109.5
C1 C2 C3 107.8(3)
C1 C2 Mn1 72.05(19)
C3 C2 Mn1 69.9(2)
C1 C2 H2A 126.1
C3 C2 H2A 126.1
Mn1 C2 H2A 126.1
C13 C12 C11 109.8(3)
C13 C12 H12A 109.7
C11 C12 H12A 109.7
C13 C12 H12B 109.7
C11 C12 H12B 109.7
H12A C12 H12B 108.2
C4 C3 C2 108.5(3)
C4 C3 Mn1 70.7(2)
C2 C3 Mn1 70.9(2)
C4 C3 H3B 125.7
C2 C3 H3B 125.7
Mn1 C3 H3B 125.7

loop_
_geom_bond_atom_site_label_1
_geom_bond_atom_site_label_2
_geom_bond_distance
Mn1 C15 1.784(4)
Mn1 C17 1.790(4)
Mn1 C16 1.796(4)
Mn1 C4 2.128(4)
Mn1 C3 2.133(4)
Mn1 C2 2.146(4)
Mn1 C5 2.146(3)
Mn1 C1 2.172(3)
O1 C6 1.214(4)
C11 C12 1.522(5)
C11 C7 1.550(4)
C11 H11A 0.9900
C11 H11B 0.9900
C17 O5 1.153(4)
O2 C13 1.229(4)
C13 N1 1.318(4)
C13 C12 1.508(4)
C4 C3 1.392(5)
C4 C5 1.423(4)
C4 H4A 1.0000
C1 C2 1.405(5)
C1 C5 1.425(4)
C1 C9 1.503(5)
O4 C16 1.145(4)
C5 C6 1.480(5)
C9 C8 1.534(5)
C9 H9A 0.9900
C9 H9B 0.9900
C6 C7 1.530(4)
C8 C7 1.542(5)
C8 H8A 0.9900
C8 H8B 0.9900
C15 O3 1.154(4)
N1 H1A 0.8800
N1 H1B 0.8800
C7 C10 1.533(5)
C10 H10A 0.9800
C10 H10B 0.9800
C10 H10C 0.9800
C2 C3 1.434(5)
C2 H2A 1.0000
C12 H12A 0.9900
C12 H12B 0.9900
C3 H3B 1.0000

loop_
_geom_torsion_atom_site_label_1
_geom_torsion_atom_site_label_2
_geom_torsion_atom_site_label_3
_geom_torsion_atom_site_label_4
_geom_torsion
C15 Mn1 C17 O5 115(96)
C16 Mn1 C17 O5 23(96)
C4 Mn1 C17 O5 -73(96)
C3 Mn1 C17 O5 -150(100)
C2 Mn1 C17 O5 -149(100)
C5 Mn1 C17 O5 -80(96)
C1 Mn1 C17 O5 -115(96)
C15 Mn1 C4 C3 42.9(3)
C17 Mn1 C4 C3 -128.1(3)
C16 Mn1 C4 C3 136.2(2)
C2 Mn1 C4 C3 -37.8(2)
C5 Mn1 C4 C3 -117.4(3)
C1 Mn1 C4 C3 -79.9(2)
C15 Mn1 C4 C5 160.3(2)
C17 Mn1 C4 C5 -10.7(4)
C16 Mn1 C4 C5 -106.4(2)
C3 Mn1 C4 C5 117.4(3)
C2 Mn1 C4 C5 79.6(2)
C1 Mn1 C4 C5 37.48(19)
C15 Mn1 C1 C2 -31.3(3)
C17 Mn1 C1 C2 -123.2(2)
C16 Mn1 C1 C2 142.4(3)
C4 Mn1 C1 C2 80.9(2)
C3 Mn1 C1 C2 38.5(2)
C5 Mn1 C1 C2 118.7(3)
C15 Mn1 C1 C5 -150.0(2)
C17 Mn1 C1 C5 118.1(2)
C16 Mn1 C1 C5 23.7(3)
C4 Mn1 C1 C5 -37.82(19)
C3 Mn1 C1 C5 -80.2(2)
C2 Mn1 C1 C5 -118.7(3)
C15 Mn1 C1 C9 94.4(3)
C17 Mn1 C1 C9 2.5(3)
C16 Mn1 C1 C9 -91.9(3)
C4 Mn1 C1 C9 -153.4(3)
C3 Mn1 C1 C9 164.2(3)
C2 Mn1 C1 C9 125.7(4)
C5 Mn1 C1 C9 -115.6(4)
C3 C4 C5 C1 0.1(4)
Mn1 C4 C5 C1 -61.9(2)
C3 C4 C5 C6 -177.0(3)
Mn1 C4 C5 C6 121.0(3)
C3 C4 C5 Mn1 62.0(3)
C2 C1 C5 C4 0.8(4)
C9 C1 C5 C4 -178.2(3)
Mn1 C1 C5 C4 60.8(2)
C2 C1 C5 C6 178.1(3)
C9 C1 C5 C6 -0.9(5)
Mn1 C1 C5 C6 -122.0(3)
C2 C1 C5 Mn1 -59.9(2)
C9 C1 C5 Mn1 121.1(3)
C15 Mn1 C5 C4 -45.2(4)
C17 Mn1 C5 C4 173.9(2)
C16 Mn1 C5 C4 78.0(2)
C3 Mn1 C5 C4 -37.5(2)
C2 Mn1 C5 C4 -81.1(2)
C1 Mn1 C5 C4 -117.9(3)
C15 Mn1 C5 C1 72.7(4)
C17 Mn1 C5 C1 -68.2(2)
C16 Mn1 C5 C1 -164.1(2)
C4 Mn1 C5 C1 117.9(3)
C3 Mn1 C5 C1 80.4(2)
C2 Mn1 C5 C1 36.8(2)
C15 Mn1 C5 C6 -169.0(3)
C17 Mn1 C5 C6 50.0(3)
C16 Mn1 C5 C6 -45.8(3)
C4 Mn1 C5 C6 -123.8(4)
C3 Mn1 C5 C6 -161.3(3)
C2 Mn1 C5 C6 155.0(3)
C1 Mn1 C5 C6 118.3(4)
C15 Mn1 C16 O4 -26(32)
C17 Mn1 C16 O4 65(32)
C4 Mn1 C16 O4 -148(32)
C3 Mn1 C16 O4 -119(32)
C2 Mn1 C16 O4 -135(31)
C5 Mn1 C16 O4 174(100)
C1 Mn1 C16 O4 159(100)
C2 C1 C9 C8 164.6(3)
C5 C1 C9 C8 -16.7(5)
Mn1 C1 C9 C8 70.8(4)
C4 C5 C6 O1 -8.3(6)
C1 C5 C6 O1 175.0(3)
Mn1 C5 C6 O1 84.0(4)
C4 C5 C6 C7 166.2(3)
C1 C5 C6 C7 -10.4(5)
Mn1 C5 C6 C7 -101.4(3)
C1 C9 C8 C7 46.5(4)
C17 Mn1 C15 O3 113(43)
C16 Mn1 C15 O3 -155(100)
C4 Mn1 C15 O3 -62(43)
C3 Mn1 C15 O3 -37(43)
C2 Mn1 C15 O3 2(43)
C5 Mn1 C15 O3 -30(43)
C1 Mn1 C15 O3 21(43)
O1 C6 C7 C10 -26.7(5)
C5 C6 C7 C10 158.7(3)
O1 C6 C7 C8 -147.5(3)
C5 C6 C7 C8 37.9(4)
O1 C6 C7 C11 94.8(4)
C5 C6 C7 C11 -79.8(3)
C9 C8 C7 C6 -58.1(4)
C9 C8 C7 C10 -179.2(3)
C9 C8 C7 C11 59.3(4)
C12 C11 C7 C6 -63.5(4)
C12 C11 C7 C10 57.2(4)
C12 C11 C7 C8 177.7(3)
C5 C1 C2 C3 -1.4(4)
C9 C1 C2 C3 177.5(3)
Mn1 C1 C2 C3 -61.1(3)
C5 C1 C2 Mn1 59.8(2)
C9 C1 C2 Mn1 -121.3(4)
C15 Mn1 C2 C1 156.4(2)
C17 Mn1 C2 C1 63.5(2)
C16 Mn1 C2 C1 -95.3(4)
C4 Mn1 C2 C1 -80.5(2)
C3 Mn1 C2 C1 -117.4(3)
C5 Mn1 C2 C1 -37.3(2)
C15 Mn1 C2 C3 -86.2(2)
C17 Mn1 C2 C3 -179.1(2)
C16 Mn1 C2 C3 22.1(5)
C4 Mn1 C2 C3 36.8(2)
C5 Mn1 C2 C3 80.1(2)
C1 Mn1 C2 C3 117.4(3)
O2 C13 C12 C11 -54.5(5)
N1 C13 C12 C11 124.7(3)
C7 C11 C12 C13 170.3(3)
C5 C4 C3 C2 -0.9(4)
Mn1 C4 C3 C2 61.2(3)
C5 C4 C3 Mn1 -62.1(2)
C1 C2 C3 C4 1.4(4)
Mn1 C2 C3 C4 -61.1(3)
C1 C2 C3 Mn1 62.5(2)
C15 Mn1 C3 C4 -144.9(2)
C17 Mn1 C3 C4 120.1(3)
C16 Mn1 C3 C4 -51.5(3)
C2 Mn1 C3 C4 118.5(3)
C5 Mn1 C3 C4 38.2(2)
C1 Mn1 C3 C4 81.2(2)
C15 Mn1 C3 C2 96.7(2)
C17 Mn1 C3 C2 1.7(4)
C16 Mn1 C3 C2 -170.0(2)
C4 Mn1 C3 C2 -118.5(3)
C5 Mn1 C3 C2 -80.2(2)
C1 Mn1 C3 C2 -37.3(2)
